data_4516023
loop_
_publ_author_name
'Wang, Ai-Fang'
'Hao, Wen-Juan'
'Zhu, Yi-Long'
'Li, Guigen'
'Zhou, Peng'
'Tu, Shu-Jiang'
'Jiang, Bo'

_publ_section_title
;
 Double SO<sub>2</sub> Insertion into 1,7-Diynes Leading to Functionalized
 Naphtho[1,2-<i>c</i>]thiophene 2,2-dioxides.
;
_journal_issue 2
_journal_name_full 'ACS omega'
_journal_page_first 1482
_journal_page_last 1491
_journal_paper_doi 10.1021/acsomega.7b01789
_journal_volume 3
_journal_year 2018
_chemical_formula_sum 'C33 H29 N2 O7 S2'
_chemical_formula_weight 629.70
_space_group_IT_number 2
_space_group_name_Hall '-P 1'
_space_group_name_H-M_alt 'P -1'
_symmetry_cell_setting triclinic
_symmetry_space_group_name_H-M 'P -1'
_atom_sites_solution_hydrogens geom
_atom_sites_solution_primary direct
_atom_sites_solution_secondary difmap
_audit_creation_method SHELXL-97
_cell_angle_alpha 99.420(2)
_cell_angle_beta 113.923(4)
_cell_angle_gamma 103.890(3)
_cell_formula_units_Z 2
_cell_length_a 11.5850(9)
_cell_length_b 11.6149(11)
_cell_length_c 13.2151(12)
_cell_measurement_reflns_used 1023
_cell_measurement_temperature 298(2)
_cell_measurement_theta_max 20.143
_cell_measurement_theta_min 2.618
_cell_volume 1508.1(2)
_computing_cell_refinement 'Bruker SMART'
_computing_data_collection 'Bruker SMART'
_computing_data_reduction 'Bruker SHELXTL'
_computing_molecular_graphics 'Bruker SHELXTL'
_computing_publication_material 'Bruker SHELXTL'
_computing_structure_refinement 'SHELXL-97 (Sheldrick, 1997)'
_computing_structure_solution 'SHELXS-97 (Sheldrick, 1990)'
_diffrn_ambient_temperature 298(2)
_diffrn_measured_fraction_theta_full 0.984
_diffrn_measured_fraction_theta_max 0.984
_diffrn_measurement_device_type 'CCD area detector'
_diffrn_measurement_method 'phi and omega scans'
_diffrn_radiation_monochromator graphite
_diffrn_radiation_source 'fine-focus sealed tube'
_diffrn_radiation_type MoK\a
_diffrn_radiation_wavelength 0.71073
_diffrn_reflns_av_R_equivalents 0.0387
_diffrn_reflns_av_sigmaI/netI 0.1075
_diffrn_reflns_limit_h_max 12
_diffrn_reflns_limit_h_min -13
_diffrn_reflns_limit_k_max 13
_diffrn_reflns_limit_k_min -11
_diffrn_reflns_limit_l_max 15
_diffrn_reflns_limit_l_min -15
_diffrn_reflns_number 7727
_diffrn_reflns_theta_full 25.02
_diffrn_reflns_theta_max 25.02
_diffrn_reflns_theta_min 2.62
_exptl_absorpt_coefficient_mu 0.229
_exptl_absorpt_correction_T_max 0.9686
_exptl_absorpt_correction_T_min 0.9039
_exptl_absorpt_correction_type multi-scan
_exptl_absorpt_process_details sadabs
_exptl_crystal_colour red
_exptl_crystal_density_diffrn 1.387
_exptl_crystal_density_method 'not measured'
_exptl_crystal_description block
_exptl_crystal_F_000 658
_exptl_crystal_size_max 0.45
_exptl_crystal_size_mid 0.24
_exptl_crystal_size_min 0.14
_refine_diff_density_max 0.545
_refine_diff_density_min -0.292
_refine_diff_density_rms 0.054
_refine_ls_extinction_method none
_refine_ls_goodness_of_fit_ref 0.833
_refine_ls_hydrogen_treatment mixed
_refine_ls_matrix_type full
_refine_ls_number_parameters 420
_refine_ls_number_reflns 5239
_refine_ls_number_restraints 0
_refine_ls_restrained_S_all 0.833
_refine_ls_R_factor_all 0.1491
_refine_ls_R_factor_gt 0.0647
_refine_ls_shift/su_max 0.001
_refine_ls_shift/su_mean 0.000
_refine_ls_structure_factor_coef Fsqd
_refine_ls_weighting_details 'calc w=1/[\s^2^(Fo^2^)+(0.0876P)^2^+0.0000P] where P=(Fo^2^+2Fc^2^)/3'
_refine_ls_weighting_scheme calc
_refine_ls_wR_factor_gt 0.1491
_refine_ls_wR_factor_ref 0.1827
_reflns_number_gt 2227
_reflns_number_total 5239
_reflns_threshold_expression >2sigma(I)
_cod_data_source_file ao7b01789_si_002.cif
_cod_data_source_block 170329e
_cod_depositor_comments
;
The following automatic conversions were performed:

data item '_symmetry_cell_setting' value 'Triclinic' was changed to
'triclinic' in accordance with the
/home/data/users/saulius/crontab/automatic-downloads/current/ACS/lib/dictionaries/cif_core.dic
dictionary named 'cif_core.dic' version 2.4.2 last updated on
2011-04-26.

Automatic conversion script
Id: cif_fix_values 6909 2019-04-08 15:41:33Z antanas 
;
_cod_original_sg_symbol_H-M P-1
_cod_database_code 4516023

loop_
_symmetry_equiv_pos_as_xyz
'x, y, z'
'-x, -y, -z'

loop_
_atom_site_label
_atom_site_type_symbol
_atom_site_fract_x
_atom_site_fract_y
_atom_site_fract_z
_atom_site_U_iso_or_equiv
_atom_site_adp_type
_atom_site_occupancy
_atom_site_symmetry_multiplicity
_atom_site_calc_flag
_atom_site_refinement_flags
_atom_site_disorder_assembly
_atom_site_disorder_group
N1 N 0.6512(3) 0.8297(3) 0.3204(3) 0.0542(9) Uani 1 1 d . . .
N2 N 0.7460(3) 0.7988(3) 0.3126(3) 0.0603(10) Uani 1 1 d . . .
O1 O 0.1999(3) 0.9294(4) 0.3054(3) 0.1055(13) Uani 1 1 d . . .
O2 O 0.3507(3) 1.0521(3) 0.2458(3) 0.0960(11) Uani 1 1 d . . .
O3 O 0.2265(3) 0.6734(3) 0.3006(3) 0.0932(11) Uani 1 1 d . . .
O4 O 0.3799(3) 0.8290(4) 0.4930(3) 0.0937(11) Uani 1 1 d . . .
O5 O 1.1992(3) 0.8795(4) 0.7170(3) 0.0956(11) Uani 1 1 d . . .
O6 O 0.7306(4) 0.4806(3) 0.4533(4) 0.0958(11) Uani 1 1 d . . .
O7 O 0.5558(19) 0.865(2) 0.0664(12) 0.100(7) Uani 0.55(4) 1 d P A 1
O7' O 0.613(2) 0.805(2) 0.0666(11) 0.100(8) Uani 0.45(4) 1 d P A 2
S1 S 0.28607(13) 0.93379(14) 0.25339(11) 0.0774(5) Uani 1 1 d . A .
S2 S 0.35749(13) 0.75519(14) 0.38424(11) 0.0735(4) Uani 1 1 d . . .
C1 C 0.4147(4) 0.8654(4) 0.3181(4) 0.0563(11) Uani 1 1 d . . .
H1 H 0.5002 0.9297 0.3748 0.068 Uiso 1 1 calc R . .
C2 C 0.4234(4) 0.8071(4) 0.2139(3) 0.0530(11) Uani 1 1 d . . .
C3 C 0.5337(4) 0.7909(4) 0.2133(3) 0.0537(11) Uani 1 1 d . A .
C4 C 0.5339(5) 0.7395(6) 0.1008(4) 0.0799(15) Uani 1 1 d . . .
H4 H 0.6001 0.6863 0.1128 0.096 Uiso 1 1 d R A .
C5 C 0.3930(5) 0.6585(4) 0.0063(4) 0.0658(13) Uani 1 1 d . A .
C6 C 0.3815(5) 0.5744(5) -0.0861(4) 0.0797(15) Uani 1 1 d . . .
H6 H 0.4586 0.5655 -0.0874 0.096 Uiso 1 1 calc R A .
C7 C 0.2590(6) 0.5039(5) -0.1758(4) 0.0865(16) Uani 1 1 d . A .
H7 H 0.2528 0.4468 -0.2376 0.104 Uiso 1 1 calc R . .
C8 C 0.1436(5) 0.5169(5) -0.1752(4) 0.0849(16) Uani 1 1 d . . .
H8 H 0.0596 0.4680 -0.2360 0.102 Uiso 1 1 calc R A .
C9 C 0.1541(5) 0.6019(4) -0.0849(4) 0.0712(13) Uani 1 1 d . A .
H9 H 0.0765 0.6110 -0.0850 0.085 Uiso 1 1 calc R . .
C10 C 0.2780(4) 0.6750(4) 0.0073(4) 0.0598(12) Uani 1 1 d . . .
C11 C 0.2959(4) 0.7673(4) 0.1078(3) 0.0530(11) Uani 1 1 d . A .
C12 C 0.2089(4) 0.8215(4) 0.1167(4) 0.0601(12) Uani 1 1 d . . .
C13 C 0.0683(4) 0.8035(4) 0.0348(4) 0.0621(12) Uani 1 1 d . A .
C14 C 0.0376(5) 0.8500(5) -0.0572(4) 0.0794(15) Uani 1 1 d . . .
H14 H 0.1060 0.8949 -0.0697 0.095 Uiso 1 1 calc R A .
C15 C -0.0938(6) 0.8310(5) -0.1317(4) 0.0882(16) Uani 1 1 d . A .
H15 H -0.1131 0.8635 -0.1941 0.106 Uiso 1 1 calc R . .
C16 C -0.1932(6) 0.7674(6) -0.1162(6) 0.1017(19) Uani 1 1 d . . .
H16 H -0.2817 0.7551 -0.1676 0.122 Uiso 1 1 calc R A .
C17 C -0.1660(6) 0.7200(8) -0.0253(7) 0.148(3) Uani 1 1 d . A .
H17 H -0.2358 0.6748 -0.0145 0.178 Uiso 1 1 calc R . .
C18 C -0.0337(6) 0.7389(6) 0.0517(5) 0.110(2) Uani 1 1 d . . .
H18 H -0.0150 0.7075 0.1147 0.132 Uiso 1 1 calc R A .
C19 C 0.8623(4) 0.8290(4) 0.4186(4) 0.0512(11) Uani 1 1 d . . .
C20 C 0.9637(4) 0.7904(4) 0.4107(4) 0.0622(12) Uani 1 1 d . . .
H20 H 0.9536 0.7527 0.3384 0.075 Uiso 1 1 calc R . .
C21 C 1.0787(4) 0.8074(4) 0.5086(4) 0.0637(12) Uani 1 1 d . . .
H21 H 1.1466 0.7819 0.5029 0.076 Uiso 1 1 calc R . .
C22 C 1.0930(4) 0.8620(4) 0.6147(4) 0.0621(12) Uani 1 1 d . . .
C23 C 0.9940(4) 0.9068(4) 0.6230(4) 0.0650(12) Uani 1 1 d . . .
H23 H 1.0065 0.9483 0.6951 0.078 Uiso 1 1 calc R . .
C24 C 0.8802(4) 0.8896(4) 0.5263(4) 0.0569(11) Uani 1 1 d . . .
H24 H 0.8141 0.9185 0.5320 0.068 Uiso 1 1 calc R . .
C25 C 1.3026(5) 0.8335(6) 0.7169(5) 0.122(2) Uani 1 1 d . . .
H25A H 1.2635 0.7478 0.6717 0.183 Uiso 1 1 calc R . .
H25B H 1.3637 0.8410 0.7950 0.183 Uiso 1 1 calc R . .
H25C H 1.3502 0.8806 0.6840 0.183 Uiso 1 1 calc R . .
C26 C 0.4670(4) 0.6714(4) 0.4091(4) 0.0574(11) Uani 1 1 d . . .
C27 C 0.4392(5) 0.5694(5) 0.3233(4) 0.0744(14) Uani 1 1 d . . .
H27 H 0.3604 0.5430 0.2537 0.089 Uiso 1 1 calc R . .
C28 C 0.5293(5) 0.5061(4) 0.3407(5) 0.0772(14) Uani 1 1 d . . .
H28 H 0.5115 0.4365 0.2832 0.093 Uiso 1 1 calc R . .
C29 C 0.6476(5) 0.5475(5) 0.4459(5) 0.0680(13) Uani 1 1 d . . .
C30 C 0.6711(5) 0.6464(5) 0.5319(4) 0.0689(13) Uani 1 1 d . . .
H30 H 0.7477 0.6713 0.6030 0.083 Uiso 1 1 calc R . .
C31 C 0.5810(4) 0.7094(4) 0.5134(4) 0.0664(12) Uani 1 1 d . . .
H31 H 0.5975 0.7776 0.5716 0.080 Uiso 1 1 calc R . .
C32 C 0.8570(5) 0.5240(5) 0.5548(6) 0.108(2) Uani 1 1 d . . .
H32A H 0.9067 0.6064 0.5616 0.162 Uiso 1 1 calc R . .
H32B H 0.9066 0.4698 0.5496 0.162 Uiso 1 1 calc R . .
H32C H 0.8429 0.5249 0.6216 0.162 Uiso 1 1 calc R . .
C35 C 0.640(3) 0.876(3) 0.016(2) 0.156(12) Uani 0.55(4) 1 d P A 1
H35A H 0.7261 0.8750 0.0689 0.235 Uiso 0.55(4) 1 calc PR A 1
H35B H 0.6519 0.9525 -0.0038 0.235 Uiso 0.55(4) 1 calc PR A 1
H35C H 0.6018 0.8076 -0.0534 0.235 Uiso 0.55(4) 1 calc PR A 1
C35' C 0.586(4) 0.912(4) 0.034(3) 0.157(14) Uani 0.45(4) 1 d P A 2
H35D H 0.4980 0.8861 -0.0311 0.235 Uiso 0.45(4) 1 calc PR A 2
H35E H 0.6517 0.9536 0.0138 0.235 Uiso 0.45(4) 1 calc PR A 2
H35F H 0.5886 0.9681 0.0980 0.235 Uiso 0.45(4) 1 calc PR A 2

loop_
_atom_site_aniso_label
_atom_site_aniso_U_11
_atom_site_aniso_U_22
_atom_site_aniso_U_33
_atom_site_aniso_U_23
_atom_site_aniso_U_13
_atom_site_aniso_U_12
N1 0.048(2) 0.061(2) 0.054(2) 0.0147(19) 0.0199(18) 0.0254(18)
N2 0.049(2) 0.070(3) 0.062(2) 0.012(2) 0.023(2) 0.0293(19)
O1 0.095(3) 0.165(4) 0.072(2) 0.012(2) 0.036(2) 0.088(3)
O2 0.100(3) 0.066(2) 0.090(3) 0.008(2) 0.010(2) 0.045(2)
O3 0.054(2) 0.126(3) 0.093(3) 0.040(2) 0.029(2) 0.022(2)
O4 0.097(3) 0.151(3) 0.064(2) 0.032(2) 0.049(2) 0.073(2)
O5 0.064(2) 0.132(3) 0.074(2) 0.026(2) 0.014(2) 0.040(2)
O6 0.101(3) 0.080(3) 0.124(3) 0.035(2) 0.054(3) 0.053(2)
O7 0.069(8) 0.147(14) 0.082(7) 0.019(6) 0.056(5) 0.007(8)
O7' 0.069(9) 0.147(14) 0.082(7) 0.019(7) 0.056(6) 0.007(8)
S1 0.0758(9) 0.0946(12) 0.0588(8) 0.0056(8) 0.0190(7) 0.0571(8)
S2 0.0622(9) 0.1043(11) 0.0642(8) 0.0256(8) 0.0319(7) 0.0398(8)
C1 0.050(3) 0.064(3) 0.054(3) 0.010(2) 0.020(2) 0.032(2)
C2 0.053(3) 0.058(3) 0.051(3) 0.013(2) 0.022(2) 0.030(2)
C3 0.051(3) 0.059(3) 0.046(3) 0.009(2) 0.019(2) 0.023(2)
C4 0.063(4) 0.112(5) 0.052(3) 0.005(3) 0.024(3) 0.028(3)
C5 0.071(3) 0.084(4) 0.046(3) 0.009(3) 0.026(3) 0.040(3)
C6 0.075(4) 0.097(4) 0.059(3) 0.000(3) 0.025(3) 0.042(3)
C7 0.095(4) 0.097(4) 0.058(3) 0.000(3) 0.025(3) 0.051(4)
C8 0.085(4) 0.086(4) 0.057(3) -0.005(3) 0.010(3) 0.041(3)
C9 0.070(3) 0.070(3) 0.061(3) 0.003(3) 0.015(3) 0.040(3)
C10 0.061(3) 0.062(3) 0.055(3) 0.015(2) 0.023(3) 0.030(3)
C11 0.051(3) 0.060(3) 0.046(3) 0.010(2) 0.020(2) 0.024(2)
C12 0.059(3) 0.076(3) 0.051(3) 0.015(2) 0.024(2) 0.039(2)
C13 0.059(3) 0.068(3) 0.060(3) 0.015(3) 0.022(2) 0.034(3)
C14 0.060(3) 0.105(4) 0.073(3) 0.034(3) 0.023(3) 0.036(3)
C15 0.077(4) 0.104(5) 0.072(4) 0.028(3) 0.017(3) 0.042(4)
C16 0.061(4) 0.123(5) 0.103(5) 0.036(4) 0.015(4) 0.041(4)
C17 0.069(5) 0.206(9) 0.173(7) 0.103(7) 0.048(5) 0.037(5)
C18 0.066(4) 0.149(6) 0.118(5) 0.078(5) 0.034(4) 0.032(4)
C19 0.047(3) 0.048(3) 0.055(3) 0.009(2) 0.021(2) 0.016(2)
C20 0.050(3) 0.066(3) 0.062(3) 0.004(2) 0.023(2) 0.023(2)
C21 0.047(3) 0.067(3) 0.076(3) 0.014(3) 0.026(3) 0.027(2)
C22 0.049(3) 0.069(3) 0.059(3) 0.017(3) 0.020(3) 0.015(2)
C23 0.064(3) 0.068(3) 0.058(3) 0.006(3) 0.029(3) 0.019(3)
C24 0.051(3) 0.057(3) 0.062(3) 0.010(2) 0.029(2) 0.019(2)
C25 0.075(4) 0.171(6) 0.100(5) 0.025(4) 0.015(3) 0.066(4)
C26 0.063(3) 0.059(3) 0.052(3) 0.015(3) 0.029(2) 0.020(2)
C27 0.060(3) 0.076(4) 0.070(3) 0.016(3) 0.022(3) 0.015(3)
C28 0.090(4) 0.058(3) 0.073(4) 0.008(3) 0.034(3) 0.024(3)
C29 0.077(4) 0.054(3) 0.089(4) 0.032(3) 0.048(3) 0.026(3)
C30 0.068(3) 0.078(4) 0.067(3) 0.031(3) 0.029(3) 0.031(3)
C31 0.074(3) 0.065(3) 0.056(3) 0.010(3) 0.028(3) 0.024(3)
C32 0.073(4) 0.101(5) 0.160(6) 0.056(4) 0.049(4) 0.044(3)
C35 0.145(18) 0.16(2) 0.140(16) 0.000(16) 0.048(16) 0.075(15)
C35' 0.15(3) 0.16(3) 0.14(3) 0.00(2) 0.048(19) 0.08(2)

loop_
_atom_type_symbol
_atom_type_description
_atom_type_scat_dispersion_real
_atom_type_scat_dispersion_imag
_atom_type_scat_source
C C 0.0033 0.0016 'International Tables Vol C Tables 4.2.6.8 and 6.1.1.4'
H H 0.0000 0.0000 'International Tables Vol C Tables 4.2.6.8 and 6.1.1.4'
N N 0.0061 0.0033 'International Tables Vol C Tables 4.2.6.8 and 6.1.1.4'
O O 0.0106 0.0060 'International Tables Vol C Tables 4.2.6.8 and 6.1.1.4'
S S 0.1246 0.1234 'International Tables Vol C Tables 4.2.6.8 and 6.1.1.4'

loop_
_geom_angle_atom_site_label_1
_geom_angle_atom_site_label_2
_geom_angle_atom_site_label_3
_geom_angle
N2 N1 C3 113.0(3)
N1 N2 C19 114.9(3)
C22 O5 C25 118.8(4)
C29 O6 C32 117.2(4)
C35 O7 C4 112(3)
C4 O7' C35' 117(4)
O1 S1 O2 117.8(2)
O1 S1 C12 112.4(2)
O2 S1 C12 109.7(2)
O1 S1 C1 112.7(2)
O2 S1 C1 108.0(2)
C12 S1 C1 93.46(19)
O3 S2 O4 120.8(2)
O3 S2 C26 108.4(2)
O4 S2 C26 109.3(2)
O3 S2 C1 107.7(2)
O4 S2 C1 105.1(2)
C26 S2 C1 104.24(18)
C2 C1 S2 113.6(3)
C2 C1 S1 100.3(3)
S2 C1 S1 109.5(2)
C2 C1 H1 111.0
S2 C1 H1 111.0
S1 C1 H1 111.0
C3 C2 C11 121.9(4)
C3 C2 C1 125.4(4)
C11 C2 C1 112.7(3)
C2 C3 N1 117.8(4)
C2 C3 C4 120.8(4)
N1 C3 C4 121.3(4)
O7' C4 C3 121.6(9)
O7' C4 C5 116.3(7)
C3 C4 C5 111.6(4)
O7' C4 O7 41.9(10)
C3 C4 O7 97.4(8)
C5 C4 O7 102.7(7)
O7' C4 H4 83.0
C3 C4 H4 110.7
C5 C4 H4 109.4
O7 C4 H4 124.5
C6 C5 C10 119.9(4)
C6 C5 C4 118.1(4)
C10 C5 C4 121.9(4)
C7 C6 C5 120.9(5)
C7 C6 H6 119.5
C5 C6 H6 119.5
C6 C7 C8 120.2(5)
C6 C7 H7 119.9
C8 C7 H7 119.9
C9 C8 C7 119.3(5)
C9 C8 H8 120.3
C7 C8 H8 120.3
C8 C9 C10 121.5(4)
C8 C9 H9 119.3
C10 C9 H9 119.3
C9 C10 C5 118.2(4)
C9 C10 C11 124.1(4)
C5 C10 C11 117.7(4)
C12 C11 C2 113.9(4)
C12 C11 C10 128.4(4)
C2 C11 C10 117.7(3)
C11 C12 C13 131.9(4)
C11 C12 S1 109.7(3)
C13 C12 S1 118.5(3)
C14 C13 C18 118.6(4)
C14 C13 C12 122.0(4)
C18 C13 C12 119.4(5)
C13 C14 C15 120.5(5)
C13 C14 H14 119.7
C15 C14 H14 119.7
C16 C15 C14 121.1(5)
C16 C15 H15 119.5
C14 C15 H15 119.5
C15 C16 C17 119.9(5)
C15 C16 H16 120.1
C17 C16 H16 120.1
C16 C17 C18 120.0(6)
C16 C17 H17 120.0
C18 C17 H17 120.0
C13 C18 C17 120.0(6)
C13 C18 H18 120.0
C17 C18 H18 120.0
C24 C19 C20 119.5(4)
C24 C19 N2 125.5(4)
C20 C19 N2 114.9(4)
C21 C20 C19 120.5(4)
C21 C20 H20 119.7
C19 C20 H20 119.7
C22 C21 C20 119.6(4)
C22 C21 H21 120.2
C20 C21 H21 120.2
O5 C22 C21 124.9(4)
O5 C22 C23 115.0(4)
C21 C22 C23 120.1(4)
C24 C23 C22 120.1(4)
C24 C23 H23 119.9
C22 C23 H23 119.9
C23 C24 C19 119.9(4)
C23 C24 H24 120.1
C19 C24 H24 120.1
O5 C25 H25A 109.5
O5 C25 H25B 109.5
H25A C25 H25B 109.5
O5 C25 H25C 109.5
H25A C25 H25C 109.5
H25B C25 H25C 109.5
C27 C26 C31 120.9(4)
C27 C26 S2 119.4(4)
C31 C26 S2 119.7(4)
C26 C27 C28 119.5(5)
C26 C27 H27 120.3
C28 C27 H27 120.3
C27 C28 C29 119.4(5)
C27 C28 H28 120.3
C29 C28 H28 120.3
O6 C29 C30 125.0(5)
O6 C29 C28 114.8(5)
C30 C29 C28 120.2(5)
C29 C30 C31 119.8(5)
C29 C30 H30 120.1
C31 C30 H30 120.1
C26 C31 C30 120.1(5)
C26 C31 H31 120.0
C30 C31 H31 120.0
O6 C32 H32A 109.5
O6 C32 H32B 109.5
H32A C32 H32B 109.5
O6 C32 H32C 109.5
H32A C32 H32C 109.5
H32B C32 H32C 109.5
O7' C35' H35D 109.5
O7' C35' H35E 109.5
H35D C35' H35E 109.5
O7' C35' H35F 109.5
H35D C35' H35F 109.5
H35E C35' H35F 109.5

loop_
_geom_bond_atom_site_label_1
_geom_bond_atom_site_label_2
_geom_bond_distance
N1 N2 1.271(4)
N1 C3 1.412(5)
N2 C19 1.408(5)
O1 S1 1.419(3)
O2 S1 1.439(4)
O3 S2 1.425(3)
O4 S2 1.433(3)
O5 C22 1.350(5)
O5 C25 1.423(6)
O6 C29 1.359(5)
O6 C32 1.425(6)
O7 C35 1.39(6)
O7 C4 1.59(2)
O7' C4 1.320(16)
O7' C35' 1.44(7)
S1 C12 1.767(4)
S1 C1 1.828(4)
S2 C26 1.739(4)
S2 C1 1.808(4)
C1 C2 1.485(5)
C1 H1 0.9800
C2 C3 1.339(5)
C2 C11 1.464(5)
C3 C4 1.509(6)
C4 C5 1.528(6)
C4 H4 1.0752
C5 C6 1.369(6)
C5 C10 1.396(5)
C6 C7 1.360(6)
C6 H6 0.9300
C7 C8 1.384(6)
C7 H7 0.9300
C8 C9 1.361(6)
C8 H8 0.9300
C9 C10 1.387(6)
C9 H9 0.9300
C10 C11 1.470(6)
C11 C12 1.341(5)
C12 C13 1.484(5)
C13 C14 1.361(6)
C13 C18 1.361(6)
C14 C15 1.374(6)
C14 H14 0.9300
C15 C16 1.322(7)
C15 H15 0.9300
C16 C17 1.356(8)
C16 H16 0.9300
C17 C18 1.390(8)
C17 H17 0.9300
C18 H18 0.9300
C19 C24 1.389(5)
C19 C20 1.389(5)
C20 C21 1.372(5)
C20 H20 0.9300
C21 C22 1.366(6)
C21 H21 0.9300
C22 C23 1.402(6)
C23 C24 1.356(5)
C23 H23 0.9300
C24 H24 0.9300
C25 H25A 0.9600
C25 H25B 0.9600
C25 H25C 0.9600
C26 C27 1.369(6)
C26 C31 1.372(6)
C27 C28 1.383(6)
C27 H27 0.9300
C28 C29 1.400(6)
C28 H28 0.9300
C29 C30 1.363(6)
C30 C31 1.379(6)
C30 H30 0.9300
C31 H31 0.9300
C32 H32A 0.9600
C32 H32B 0.9600
C32 H32C 0.9600
C35 H35A 0.9600
C35 H35B 0.9600
C35 H35C 0.9600
C35' H35D 0.9600
C35' H35E 0.9600
C35' H35F 0.9600

loop_
_geom_torsion_atom_site_label_1
_geom_torsion_atom_site_label_2
_geom_torsion_atom_site_label_3
_geom_torsion_atom_site_label_4
_geom_torsion
C3 N1 N2 C19 -176.3(3)
O3 S2 C1 C2 -60.5(3)
O4 S2 C1 C2 169.4(3)
C26 S2 C1 C2 54.5(3)
O3 S2 C1 S1 50.7(3)
O4 S2 C1 S1 -79.4(2)
C26 S2 C1 S1 165.7(2)
O1 S1 C1 C2 144.1(3)
O2 S1 C1 C2 -84.0(3)
C12 S1 C1 C2 28.0(3)
O1 S1 C1 S2 24.3(3)
O2 S1 C1 S2 156.2(2)
C12 S1 C1 S2 -91.8(2)
S2 C1 C2 C3 -93.8(5)
S1 C1 C2 C3 149.5(4)
S2 C1 C2 C11 86.3(4)
S1 C1 C2 C11 -30.4(4)
C11 C2 C3 N1 -178.6(4)
C1 C2 C3 N1 1.5(6)
C11 C2 C3 C4 4.8(7)
C1 C2 C3 C4 -175.1(4)
N2 N1 C3 C2 173.0(4)
N2 N1 C3 C4 -10.3(6)
C35' O7' C4 C3 -68.3(17)
C35' O7' C4 C5 73.5(19)
C35' O7' C4 O7 -5.8(19)
C2 C3 C4 O7' 117.2(17)
N1 C3 C4 O7' -59.3(18)
C2 C3 C4 C5 -26.2(7)
N1 C3 C4 C5 157.3(4)
C2 C3 C4 O7 80.6(9)
N1 C3 C4 O7 -95.9(9)
C35 O7 C4 O7' 11.5(13)
C35 O7 C4 C3 141.9(13)
C35 O7 C4 C5 -104.0(14)
O7' C4 C5 C6 55.4(18)
C3 C4 C5 C6 -159.0(4)
O7 C4 C5 C6 97.7(10)
O7' C4 C5 C10 -119.3(17)
C3 C4 C5 C10 26.2(7)
O7 C4 C5 C10 -77.1(10)
C10 C5 C6 C7 -1.9(7)
C4 C5 C6 C7 -176.7(5)
C5 C6 C7 C8 0.4(8)
C6 C7 C8 C9 0.8(8)
C7 C8 C9 C10 -0.6(7)
C8 C9 C10 C5 -0.8(7)
C8 C9 C10 C11 -179.3(4)
C6 C5 C10 C9 2.0(7)
C4 C5 C10 C9 176.7(4)
C6 C5 C10 C11 -179.3(4)
C4 C5 C10 C11 -4.7(6)
C3 C2 C11 C12 -161.3(4)
C1 C2 C11 C12 18.6(5)
C3 C2 C11 C10 19.2(6)
C1 C2 C11 C10 -160.9(4)
C9 C10 C11 C12 -19.5(7)
C5 C10 C11 C12 161.9(4)
C9 C10 C11 C2 159.9(4)
C5 C10 C11 C2 -18.6(6)
C2 C11 C12 C13 -175.8(4)
C10 C11 C12 C13 3.6(8)
C2 C11 C12 S1 4.8(5)
C10 C11 C12 S1 -175.7(4)
O1 S1 C12 C11 -136.7(3)
O2 S1 C12 C11 90.2(3)
C1 S1 C12 C11 -20.4(3)
O1 S1 C12 C13 43.8(4)
O2 S1 C12 C13 -89.3(4)
C1 S1 C12 C13 160.2(4)
C11 C12 C13 C14 -76.3(7)
S1 C12 C13 C14 103.0(5)
C11 C12 C13 C18 103.8(6)
S1 C12 C13 C18 -76.8(6)
C18 C13 C14 C15 -0.5(8)
C12 C13 C14 C15 179.6(4)
C13 C14 C15 C16 -0.1(8)
C14 C15 C16 C17 0.2(10)
C15 C16 C17 C18 0.4(11)
C14 C13 C18 C17 1.0(9)
C12 C13 C18 C17 -179.1(6)
C16 C17 C18 C13 -1.0(11)
N1 N2 C19 C24 -1.1(6)
N1 N2 C19 C20 177.3(4)
C24 C19 C20 C21 2.6(6)
N2 C19 C20 C21 -175.9(4)
C19 C20 C21 C22 0.4(7)
C25 O5 C22 C21 -3.1(7)
C25 O5 C22 C23 178.1(4)
C20 C21 C22 O5 177.6(4)
C20 C21 C22 C23 -3.6(7)
O5 C22 C23 C24 -177.2(4)
C21 C22 C23 C24 3.9(7)
C22 C23 C24 C19 -0.8(6)
C20 C19 C24 C23 -2.4(6)
N2 C19 C24 C23 176.0(4)
O3 S2 C26 C27 27.5(4)
O4 S2 C26 C27 161.0(3)
C1 S2 C26 C27 -87.1(4)
O3 S2 C26 C31 -153.6(3)
O4 S2 C26 C31 -20.1(4)
C1 S2 C26 C31 91.8(4)
C31 C26 C27 C28 -1.9(7)
S2 C26 C27 C28 176.9(4)
C26 C27 C28 C29 -0.2(7)
C32 O6 C29 C30 -5.9(7)
C32 O6 C29 C28 175.4(4)
C27 C28 C29 O6 -178.6(4)
C27 C28 C29 C30 2.7(7)
O6 C29 C30 C31 178.3(4)
C28 C29 C30 C31 -3.1(7)
C27 C26 C31 C30 1.5(7)
S2 C26 C31 C30 -177.3(3)
C29 C30 C31 C26 1.0(7)
